data_7043907
loop_
_publ_author_name
'Erker, Gerhard'
'Jian, Zhongbao'
'Kehr, Gerald'
'Daniliuc, Constantin Gabriel'
'Wibbeling, Birgit'

_publ_section_title
;
 Hydroboration route to geminal P/B frustrated Lewis pairs with a bulky
 secondary phosphane component and their reaction with carbon dioxide
;
_journal_name_full 'Dalton Trans.'
_journal_paper_doi 10.1039/C7DT02315D
_journal_year 2017
_chemical_formula_sum 'C34.5 H28 B Cl F10 N P'
_chemical_formula_weight 723.81
_space_group_crystal_system triclinic
_space_group_IT_number 2
_space_group_name_Hall '-P 1'
_space_group_name_H-M_alt 'P -1'
_symmetry_space_group_name_Hall '-P 1'
_symmetry_space_group_name_H-M 'P -1'
_atom_sites_solution_hydrogens mixed
_audit_update_record
;
2017-07-18 deposited with the CCDC.
2017-07-24 downloaded from the CCDC.
;
_cell_angle_alpha 71.1650(10)
_cell_angle_beta 71.6280(10)
_cell_angle_gamma 81.5080(10)
_cell_formula_units_Z 2
_cell_length_a 11.2145(3)
_cell_length_b 12.6515(3)
_cell_length_c 12.8136(4)
_cell_measurement_reflns_used 9908
_cell_measurement_temperature 100.(2)
_cell_measurement_theta_max 66.6314
_cell_measurement_theta_min 3.6962
_cell_volume 1630.81(8)
_computing_cell_refinement 'SAINT V8.37A (Bruker AXS Inc., 2015)'
_computing_data_collection 'APEX3 v2016.1-0 (Bruker AXS Inc., 2016)'
_computing_data_reduction 'SAINT V8.37A (Bruker AXS Inc., 2015)'
_computing_molecular_graphics 'APEX3 v2016.1-0 (Bruker AXS Inc., 2016)'
_computing_publication_material 'APEX3 v2016.1-0 (Bruker AXS Inc., 2016)'
_computing_structure_refinement 'SHELXL-2014/7 (Sheldrick, 2014)'
_computing_structure_solution 'SHELXL-2014/7 (Sheldrick, 2014)'
_diffrn_ambient_temperature 100.(2)
_diffrn_detector_area_resol_mean 8.3333
_diffrn_measured_fraction_theta_full 0.968
_diffrn_measured_fraction_theta_max 0.968
_diffrn_measurement_device_type 'Kappa CCD APEXII'
_diffrn_measurement_method 'phi / omega scans'
_diffrn_radiation_monochromator graphite
_diffrn_radiation_type CuK\a
_diffrn_radiation_wavelength 1.54178
_diffrn_reflns_av_R_equivalents 0.0440
_diffrn_reflns_av_unetI/netI 0.0347
_diffrn_reflns_limit_h_max 13
_diffrn_reflns_limit_h_min -13
_diffrn_reflns_limit_k_max 15
_diffrn_reflns_limit_k_min -15
_diffrn_reflns_limit_l_max 15
_diffrn_reflns_limit_l_min -15
_diffrn_reflns_number 24961
_diffrn_reflns_theta_full 66.65
_diffrn_reflns_theta_max 66.65
_diffrn_reflns_theta_min 3.70
_diffrn_source 'fine-focus sealed tube'
_diffrn_source_type 'fine-focus sealed tube'
_exptl_absorpt_coefficient_mu 2.261
_exptl_absorpt_correction_T_max 0.90
_exptl_absorpt_correction_T_min 0.66
_exptl_absorpt_correction_type multi-scan
_exptl_absorpt_process_details
;
Bruker AXS (2014). SADABS, Version 2014/5, Bruker AXS Inc., Madison, Wisconsin,
USA.
;
_exptl_crystal_colour colourless
_exptl_crystal_density_diffrn 1.474
_exptl_crystal_density_method 'not measured'
_exptl_crystal_description plate
_exptl_crystal_F_000 738
_exptl_crystal_size_max 0.200
_exptl_crystal_size_mid 0.140
_exptl_crystal_size_min 0.050
_refine_diff_density_max 0.358
_refine_diff_density_min -0.363
_refine_ls_extinction_method none
_refine_ls_goodness_of_fit_ref 1.044
_refine_ls_hydrogen_treatment mixed
_refine_ls_matrix_type full
_refine_ls_number_parameters 492
_refine_ls_number_reflns 5592
_refine_ls_number_restraints 93
_refine_ls_restrained_S_all 1.052
_refine_ls_R_factor_all 0.0453
_refine_ls_R_factor_gt 0.0376
_refine_ls_shift/su_max 0.006
_refine_ls_shift/su_mean 0.000
_refine_ls_structure_factor_coef Fsqd
_refine_ls_weighting_details 'w=1/[\s^2^(Fo^2^)+(0.0477P)^2^+0.8642P] where P=(Fo^2^+2Fc^2^)/3'
_refine_ls_weighting_scheme calc
_refine_ls_wR_factor_gt 0.0947
_refine_ls_wR_factor_ref 0.0987
_reflns_number_gt 4776
_reflns_number_total 5592
_reflns_threshold_expression 'I > 2\s(I)'
_cod_data_source_file c7dt02315d2.cif
_cod_data_source_block 12b
_cod_original_formula_sum 'C34.50 H28 B Cl F10 N P'
_cod_database_code 7043907

loop_
_space_group_symop_operation_xyz
'x, y, z'
'-x, -y, -z'

loop_
_atom_site_type_symbol
_atom_site_label
_atom_site_fract_x
_atom_site_fract_y
_atom_site_fract_z
_atom_site_U_iso_or_equiv
_atom_site_adp_type
_atom_site_calc_flag
_atom_site_refinement_flags_adp
_atom_site_refinement_flags_occupancy
_atom_site_refinement_flags_posn
_atom_site_occupancy
_atom_site_disorder_assembly
_atom_site_disorder_group
P P1 0.08571(4) 0.65189(4) 0.32102(4) 0.01640(12) Uani d . . . 1.0 . .
B B1 0.3045(2) 0.74410(18) 0.29922(18) 0.0182(4) Uani d . . . 1.0 . .
N N1 0.33013(15) 0.62615(13) 0.27825(13) 0.0170(3) Uani d . . . 1.0 . .
H H1 0.403(2) 0.590(2) 0.2736(19) 0.020(6) Uiso d . . . 1.0 . .
C C1 0.16465(17) 0.78200(16) 0.28115(16) 0.0184(4) Uani d . . . 1.0 . .
C C2 0.12092(18) 0.88876(17) 0.25671(17) 0.0211(4) Uani d . . . 1.0 . .
H H2 0.1845 0.9397 0.2368 0.025 Uiso calc U . R 1.0 . .
C C3 -0.00722(19) 0.94760(18) 0.25337(19) 0.0262(5) Uani d . . D 1.0 . .
C C4 -0.1144(9) 0.8619(8) 0.3094(16) 0.038(3) Uani d U P D 0.321(16) A 1
H H4A -0.1069 0.8156 0.2591 0.057 Uiso calc U P R 0.321(16) A 1
H H4B -0.1966 0.9027 0.3196 0.057 Uiso calc U P R 0.321(16) A 1
H H4C -0.1066 0.814 0.3844 0.057 Uiso calc U P R 0.321(16) A 1
C C5 -0.0071(14) 1.0099(18) 0.1341(10) 0.071(5) Uani d U P D 0.321(16) A 1
H H5A 0.063 1.0598 0.0985 0.107 Uiso calc U P R 0.321(16) A 1
H H5B -0.0866 1.0542 0.1346 0.107 Uiso calc U P R 0.321(16) A 1
H H5C 0.0023 0.9571 0.0901 0.107 Uiso calc U P R 0.321(16) A 1
C C6 -0.0322(17) 1.0219(14) 0.3311(16) 0.056(5) Uani d U P D 0.321(16) A 1
H H6A -0.022 0.9771 0.4063 0.083 Uiso calc U P R 0.321(16) A 1
H H6B -0.1183 1.055 0.3409 0.083 Uiso calc U P R 0.321(16) A 1
H H6C 0.0275 1.0815 0.2963 0.083 Uiso calc U P R 0.321(16) A 1
C C4A -0.1018(5) 0.8782(5) 0.2476(9) 0.0402(16) Uani d U P D 0.679(16) A 2
H H401 -0.071 0.8577 0.1758 0.06 Uiso calc U P R 0.679(16) A 2
H H402 -0.1821 0.9214 0.2501 0.06 Uiso calc U P R 0.679(16) A 2
H H403 -0.1137 0.8102 0.3132 0.06 Uiso calc U P R 0.679(16) A 2
C C5A 0.0137(6) 1.0523(5) 0.1469(4) 0.0410(15) Uani d U P D 0.679(16) A 2
H H501 0.0706 1.1009 0.1522 0.061 Uiso calc U P R 0.679(16) A 2
H H502 -0.0672 1.0931 0.1441 0.061 Uiso calc U P R 0.679(16) A 2
H H503 0.0509 1.0293 0.0769 0.061 Uiso calc U P R 0.679(16) A 2
C C6A -0.0571(6) 0.9882(6) 0.3605(5) 0.0287(13) Uani d U P D 0.679(16) A 2
H H601 -0.0746 0.9236 0.4295 0.043 Uiso calc U P R 0.679(16) A 2
H H602 -0.1348 1.0346 0.3572 0.043 Uiso calc U P R 0.679(16) A 2
H H603 0.006 1.0324 0.3633 0.043 Uiso calc U P R 0.679(16) A 2
C C7 0.23500(17) 0.57431(16) 0.28501(15) 0.0169(4) Uani d . . . 1.0 . .
C C11 0.01113(17) 0.63847(15) 0.21756(16) 0.0170(4) Uani d . . . 1.0 . .
C C12 -0.11138(18) 0.59880(16) 0.26478(17) 0.0198(4) Uani d . . . 1.0 . .
C C13 -0.17416(18) 0.58837(17) 0.19015(18) 0.0225(4) Uani d . . . 1.0 . .
H H13 -0.2574 0.5632 0.2213 0.027 Uiso calc U . R 1.0 . .
C C14 -0.11898(19) 0.61347(17) 0.07246(18) 0.0242(4) Uani d . . . 1.0 . .
C C15 0.00219(19) 0.65196(17) 0.02819(17) 0.0231(4) Uani d . . . 1.0 . .
H H15 0.0408 0.6698 -0.0524 0.028 Uiso calc U . R 1.0 . .
C C16 0.06897(18) 0.66535(16) 0.09803(17) 0.0195(4) Uani d . . . 1.0 . .
C C17 -0.17907(18) 0.56817(18) 0.39170(17) 0.0234(4) Uani d . . . 1.0 . .
H H17A -0.2611 0.5398 0.4054 0.035 Uiso calc U . R 1.0 . .
H H17B -0.1912 0.6345 0.4183 0.035 Uiso calc U . R 1.0 . .
H H17C -0.1289 0.5103 0.4339 0.035 Uiso calc U . R 1.0 . .
C C18 -0.1885(2) 0.5991(2) -0.0051(2) 0.0331(5) Uani d . . . 1.0 . .
H H18A -0.2117 0.5212 0.0194 0.05 Uiso calc U . R 1.0 . .
H H18B -0.1343 0.6181 -0.0846 0.05 Uiso calc U . R 1.0 . .
H H18C -0.2648 0.6485 -0.0004 0.05 Uiso calc U . R 1.0 . .
C C19 0.20023(19) 0.70553(18) 0.04233(17) 0.0242(4) Uani d . . . 1.0 . .
H H19A 0.2125 0.7609 0.0763 0.036 Uiso calc U . R 1.0 . .
H H19B 0.2127 0.7399 -0.0405 0.036 Uiso calc U . R 1.0 . .
H H19C 0.2611 0.6421 0.0549 0.036 Uiso calc U . R 1.0 . .
C C21 0.31062(17) 0.71745(16) 0.43297(16) 0.0182(4) Uani d . . . 1.0 . .
C C22 0.21578(18) 0.73688(17) 0.52599(17) 0.0208(4) Uani d . . . 1.0 . .
F F22 0.10385(11) 0.78538(11) 0.51345(10) 0.0310(3) Uani d . . . 1.0 . .
C C23 0.22750(19) 0.70863(18) 0.63624(17) 0.0247(4) Uani d . . . 1.0 . .
F F23 0.13101(12) 0.72734(12) 0.72298(10) 0.0354(3) Uani d . . . 1.0 . .
C C24 0.3389(2) 0.65956(18) 0.65753(17) 0.0244(4) Uani d . . . 1.0 . .
F F24 0.35197(12) 0.63153(11) 0.76382(10) 0.0323(3) Uani d . . . 1.0 . .
C C25 0.43668(18) 0.63819(17) 0.56827(17) 0.0217(4) Uani d . . . 1.0 . .
F F25 0.54578(11) 0.58943(11) 0.58737(10) 0.0305(3) Uani d . . . 1.0 . .
C C26 0.42014(17) 0.66718(16) 0.46000(17) 0.0194(4) Uani d . . . 1.0 . .
F F26 0.51984(10) 0.64330(10) 0.37611(10) 0.0244(3) Uani d . . . 1.0 . .
C C31 0.41603(17) 0.82814(16) 0.21321(16) 0.0179(4) Uani d . . . 1.0 . .
C C32 0.43695(18) 0.92183(16) 0.23805(17) 0.0199(4) Uani d . . . 1.0 . .
F F32 0.35768(11) 0.94943(10) 0.33083(10) 0.0252(3) Uani d . . . 1.0 . .
C C33 0.53566(19) 0.99064(17) 0.17399(18) 0.0230(4) Uani d . . . 1.0 . .
F F33 0.55078(12) 1.07987(10) 0.20345(11) 0.0317(3) Uani d . . . 1.0 . .
C C34 0.62009(18) 0.96827(17) 0.07819(18) 0.0234(4) Uani d . . . 1.0 . .
F F34 0.71551(12) 1.03462(11) 0.01497(11) 0.0339(3) Uani d . . . 1.0 . .
C C35 0.60236(18) 0.87844(17) 0.04692(17) 0.0231(4) Uani d . . . 1.0 . .
F F35 0.68100(12) 0.85818(11) -0.04884(11) 0.0336(3) Uani d . . . 1.0 . .
C C36 0.50243(18) 0.81185(17) 0.11376(17) 0.0206(4) Uani d . . . 1.0 . .
F F36 0.49230(11) 0.72487(10) 0.07695(10) 0.0282(3) Uani d . . . 1.0 . .
C C41 0.25053(17) 0.46073(16) 0.27371(16) 0.0171(4) Uani d . . . 1.0 . .
C C42 0.15749(18) 0.38470(17) 0.33631(17) 0.0213(4) Uani d . . . 1.0 . .
H H42 0.0803 0.4073 0.3832 0.026 Uiso calc U . R 1.0 . .
C C43 0.1775(2) 0.27534(17) 0.33027(18) 0.0255(4) Uani d . . . 1.0 . .
H H43 0.1141 0.2232 0.3736 0.031 Uiso calc U . R 1.0 . .
C C44 0.2896(2) 0.24223(17) 0.26135(18) 0.0249(4) Uani d . . . 1.0 . .
H H44 0.3034 0.1671 0.2586 0.03 Uiso calc U . R 1.0 . .
C C45 0.38141(18) 0.31835(17) 0.19650(17) 0.0231(4) Uani d . . . 1.0 . .
H H45 0.4575 0.296 0.148 0.028 Uiso calc U . R 1.0 . .
C C46 0.36226(18) 0.42697(17) 0.20240(16) 0.0195(4) Uani d . . . 1.0 . .
H H46 0.4254 0.4791 0.1577 0.023 Uiso calc U . R 1.0 . .
Cl Cl2 0.5965(2) 0.8873(2) 0.4600(2) 0.0715(6) Uani d U P . 0.5 B -1
C C51 0.4536(8) 0.9482(7) 0.5385(6) 0.0665(18) Uani d U P . 0.5 B -1
H H51A 0.3801 0.9249 0.526 0.08 Uiso calc U P R 0.5 B -1
H H51B 0.4459 0.9195 0.6219 0.08 Uiso calc U P R 0.5 B -1
Cl Cl1 0.4528(3) 1.0911(2) 0.4961(2) 0.0727(7) Uani d U P . 0.5 B -1

loop_
_atom_site_aniso_label
_atom_site_aniso_U_11
_atom_site_aniso_U_22
_atom_site_aniso_U_33
_atom_site_aniso_U_12
_atom_site_aniso_U_13
_atom_site_aniso_U_23
P1 0.0175(2) 0.0179(2) 0.0155(2) 0.00151(17) -0.00631(18) -0.00660(19)
B1 0.0210(10) 0.0178(11) 0.0167(11) 0.0010(8) -0.0055(8) -0.0070(9)
N1 0.0179(8) 0.0178(8) 0.0160(8) 0.0024(6) -0.0063(6) -0.0060(7)
C1 0.0209(9) 0.0207(10) 0.0154(9) 0.0003(7) -0.0063(7) -0.0071(8)
C2 0.0219(10) 0.0217(10) 0.0212(10) -0.0003(8) -0.0070(8) -0.0080(8)
C3 0.0254(10) 0.0243(11) 0.0314(12) 0.0065(8) -0.0119(9) -0.0114(9)
C4 0.024(4) 0.037(5) 0.059(7) 0.008(3) -0.013(5) -0.025(5)
C5 0.041(6) 0.086(10) 0.068(8) 0.011(7) -0.027(5) 0.007(7)
C6 0.045(7) 0.039(7) 0.092(10) 0.001(5) -0.019(7) -0.035(7)
C4A 0.033(2) 0.030(2) 0.073(5) 0.0149(17) -0.032(3) -0.028(3)
C5A 0.034(3) 0.040(3) 0.034(2) 0.018(2) -0.0102(17) 0.0021(19)
C6A 0.023(2) 0.031(3) 0.032(2) 0.007(2) -0.0086(18) -0.012(2)
C7 0.0206(9) 0.0196(10) 0.0108(9) -0.0004(7) -0.0064(7) -0.0033(7)
C11 0.0208(9) 0.0147(9) 0.0163(9) 0.0031(7) -0.0088(7) -0.0041(8)
C12 0.0224(9) 0.0168(9) 0.0222(10) 0.0033(7) -0.0097(8) -0.0069(8)
C13 0.0221(10) 0.0210(10) 0.0277(11) 0.0014(8) -0.0119(8) -0.0080(9)
C14 0.0318(11) 0.0196(10) 0.0275(11) 0.0069(8) -0.0187(9) -0.0088(9)
C15 0.0327(11) 0.0208(10) 0.0164(10) 0.0046(8) -0.0100(8) -0.0059(8)
C16 0.0246(10) 0.0159(9) 0.0182(10) 0.0028(7) -0.0087(8) -0.0047(8)
C17 0.0187(9) 0.0290(11) 0.0221(11) -0.0018(8) -0.0057(8) -0.0069(9)
C18 0.0409(13) 0.0370(13) 0.0326(13) 0.0073(10) -0.0231(10) -0.0169(11)
C19 0.0293(11) 0.0250(11) 0.0168(10) -0.0037(8) -0.0044(8) -0.0053(8)
C21 0.0203(9) 0.0166(9) 0.0189(10) -0.0025(7) -0.0060(8) -0.0057(8)
C22 0.0203(9) 0.0224(10) 0.0213(10) 0.0006(8) -0.0069(8) -0.0085(8)
F22 0.0234(6) 0.0467(8) 0.0231(6) 0.0115(5) -0.0077(5) -0.0152(6)
C23 0.0268(10) 0.0283(11) 0.0180(10) -0.0016(8) -0.0021(8) -0.0096(9)
F23 0.0351(7) 0.0504(8) 0.0183(6) 0.0064(6) -0.0030(5) -0.0154(6)
C24 0.0349(11) 0.0254(11) 0.0161(10) -0.0046(9) -0.0122(8) -0.0042(8)
F24 0.0407(7) 0.0420(8) 0.0174(6) -0.0029(6) -0.0137(5) -0.0075(6)
C25 0.0232(10) 0.0224(10) 0.0213(10) 0.0000(8) -0.0116(8) -0.0041(8)
F25 0.0268(6) 0.0396(7) 0.0280(7) 0.0053(5) -0.0162(5) -0.0086(6)
C26 0.0194(9) 0.0199(10) 0.0195(10) -0.0021(7) -0.0038(8) -0.0078(8)
F26 0.0184(5) 0.0338(7) 0.0211(6) 0.0042(5) -0.0056(4) -0.0106(5)
C31 0.0206(9) 0.0181(10) 0.0165(10) 0.0020(7) -0.0088(8) -0.0049(8)
C32 0.0226(9) 0.0188(10) 0.0182(10) 0.0025(7) -0.0062(8) -0.0063(8)
F32 0.0297(6) 0.0225(6) 0.0231(6) -0.0008(5) -0.0016(5) -0.0125(5)
C33 0.0287(10) 0.0175(10) 0.0246(11) -0.0003(8) -0.0099(8) -0.0068(8)
F33 0.0376(7) 0.0217(6) 0.0380(7) -0.0083(5) -0.0062(6) -0.0131(6)
C34 0.0221(10) 0.0194(10) 0.0244(11) -0.0037(8) -0.0053(8) -0.0012(9)
F34 0.0313(7) 0.0277(7) 0.0344(7) -0.0115(5) 0.0016(5) -0.0047(6)
C35 0.0241(10) 0.0249(11) 0.0173(10) 0.0022(8) -0.0033(8) -0.0064(9)
F35 0.0349(7) 0.0336(7) 0.0251(7) -0.0055(5) 0.0067(5) -0.0124(6)
C36 0.0256(10) 0.0197(10) 0.0185(10) -0.0002(8) -0.0073(8) -0.0076(8)
F36 0.0347(6) 0.0280(7) 0.0239(6) -0.0070(5) -0.0005(5) -0.0157(5)
C41 0.0214(9) 0.0184(10) 0.0153(9) 0.0035(7) -0.0110(7) -0.0063(8)
C42 0.0210(9) 0.0229(10) 0.0210(10) 0.0014(8) -0.0055(8) -0.0095(9)
C43 0.0300(11) 0.0192(10) 0.0267(11) -0.0032(8) -0.0083(9) -0.0051(9)
C44 0.0328(11) 0.0193(10) 0.0268(11) 0.0036(8) -0.0130(9) -0.0103(9)
C45 0.0243(10) 0.0267(11) 0.0215(10) 0.0056(8) -0.0091(8) -0.0117(9)
C46 0.0216(9) 0.0221(10) 0.0174(10) 0.0005(8) -0.0083(8) -0.0076(8)
Cl2 0.0674(15) 0.0692(14) 0.0805(17) -0.0142(11) -0.0401(12) -0.0022(12)
C51 0.075(4) 0.086(4) 0.043(3) -0.033(4) -0.008(3) -0.020(3)
Cl1 0.085(2) 0.0758(15) 0.0642(15) -0.0087(13) -0.0272(13) -0.0226(11)

loop_
_atom_type_symbol
_atom_type_description
_atom_type_scat_dispersion_real
_atom_type_scat_dispersion_imag
_atom_type_scat_source
C C 0.0181 0.0091 'International Tables Vol C Tables 4.2.6.8 and 6.1.1.4'
H H 0.0000 0.0000 'International Tables Vol C Tables 4.2.6.8 and 6.1.1.4'
B B 0.0090 0.0039 'International Tables Vol C Tables 4.2.6.8 and 6.1.1.4'
N N 0.0311 0.0180 'International Tables Vol C Tables 4.2.6.8 and 6.1.1.4'
F F 0.0727 0.0534 'International Tables Vol C Tables 4.2.6.8 and 6.1.1.4'
P P 0.2955 0.4335 'International Tables Vol C Tables 4.2.6.8 and 6.1.1.4'
Cl Cl 0.3639 0.7018 'International Tables Vol C Tables 4.2.6.8 and 6.1.1.4'

loop_
_geom_angle_atom_site_label_1
_geom_angle_atom_site_label_2
_geom_angle_atom_site_label_3
_geom_angle
C7 P1 C1 91.73(8)
C7 P1 C11 101.68(8)
C1 P1 C11 116.10(9)
N1 B1 C31 111.19(15)
N1 B1 C1 102.50(14)
C31 B1 C1 115.46(16)
N1 B1 C21 103.64(15)
C31 B1 C21 108.32(15)
C1 B1 C21 114.95(15)
C7 N1 B1 118.38(16)
C7 N1 H1 118.4(15)
B1 N1 H1 122.4(15)
C2 C1 B1 122.69(17)
C2 C1 P1 131.01(15)
B1 C1 P1 105.75(13)
C1 C2 C3 134.81(18)
C1 C2 H2 112.6
C3 C2 H2 112.6
C5 C3 C6 113.4(8)
C5 C3 C2 110.8(6)
C4A C3 C2 115.4(2)
C6 C3 C2 105.2(7)
C4A C3 C6A 110.7(3)
C2 C3 C6A 106.6(3)
C4A C3 C5A 108.6(3)
C2 C3 C5A 107.8(3)
C6A C3 C5A 107.5(3)
C5 C3 C4 110.1(6)
C6 C3 C4 106.1(6)
C2 C3 C4 111.2(4)
C3 C4 H4A 109.5
C3 C4 H4B 109.5
H4A C4 H4B 109.5
C3 C4 H4C 109.5
H4A C4 H4C 109.5
H4B C4 H4C 109.5
C3 C5 H5A 109.5
C3 C5 H5B 109.5
H5A C5 H5B 109.5
C3 C5 H5C 109.5
H5A C5 H5C 109.5
H5B C5 H5C 109.5
C3 C6 H6A 109.5
C3 C6 H6B 109.5
H6A C6 H6B 109.5
C3 C6 H6C 109.5
H6A C6 H6C 109.5
H6B C6 H6C 109.5
C3 C4A H401 109.5
C3 C4A H402 109.5
H401 C4A H402 109.5
C3 C4A H403 109.5
H401 C4A H403 109.5
H402 C4A H403 109.5
C3 C5A H501 109.5
C3 C5A H502 109.5
H501 C5A H502 109.5
C3 C5A H503 109.5
H501 C5A H503 109.5
H502 C5A H503 109.5
C3 C6A H601 109.5
C3 C6A H602 109.5
H601 C6A H602 109.5
C3 C6A H603 109.5
H601 C6A H603 109.5
H602 C6A H603 109.5
N1 C7 C41 121.50(16)
N1 C7 P1 112.91(14)
C41 C7 P1 125.39(13)
C16 C11 C12 120.36(17)
C16 C11 P1 123.90(14)
C12 C11 P1 115.74(14)
C13 C12 C11 118.52(18)
C13 C12 C17 118.16(17)
C11 C12 C17 123.32(17)
C14 C13 C12 122.21(19)
C14 C13 H13 118.9
C12 C13 H13 118.9
C13 C14 C15 118.08(18)
C13 C14 C18 120.76(19)
C15 C14 C18 121.2(2)
C14 C15 C16 122.35(19)
C14 C15 H15 118.8
C16 C15 H15 118.8
C15 C16 C11 118.47(18)
C15 C16 C19 118.39(18)
C11 C16 C19 123.13(17)
C12 C17 H17A 109.5
C12 C17 H17B 109.5
H17A C17 H17B 109.5
C12 C17 H17C 109.5
H17A C17 H17C 109.5
H17B C17 H17C 109.5
C14 C18 H18A 109.5
C14 C18 H18B 109.5
H18A C18 H18B 109.5
C14 C18 H18C 109.5
H18A C18 H18C 109.5
H18B C18 H18C 109.5
C16 C19 H19A 109.5
C16 C19 H19B 109.5
H19A C19 H19B 109.5
C16 C19 H19C 109.5
H19A C19 H19C 109.5
H19B C19 H19C 109.5
C22 C21 C26 113.79(17)
C22 C21 B1 127.48(17)
C26 C21 B1 118.71(16)
F22 C22 C23 115.41(17)
F22 C22 C21 120.84(17)
C23 C22 C21 123.75(18)
F23 C23 C24 119.52(18)
F23 C23 C22 120.73(18)
C24 C23 C22 119.75(18)
F24 C24 C23 120.58(18)
F24 C24 C25 120.32(18)
C23 C24 C25 119.10(18)
F25 C25 C24 120.08(17)
F25 C25 C26 120.92(17)
C24 C25 C26 119.00(18)
F26 C26 C25 116.02(17)
F26 C26 C21 119.37(17)
C25 C26 C21 124.61(18)
C32 C31 C36 113.31(18)
C32 C31 B1 121.54(17)
C36 C31 B1 125.06(16)
F32 C32 C33 116.22(17)
F32 C32 C31 119.57(17)
C33 C32 C31 124.21(18)
F33 C33 C34 119.23(18)
F33 C33 C32 121.09(18)
C34 C33 C32 119.68(18)
F34 C34 C33 120.30(18)
F34 C34 C35 120.74(18)
C33 C34 C35 118.94(18)
F35 C35 C34 119.64(18)
F35 C35 C36 121.04(18)
C34 C35 C36 119.31(18)
F36 C36 C35 115.42(17)
F36 C36 C31 120.08(17)
C35 C36 C31 124.50(18)
C42 C41 C46 119.30(17)
C42 C41 C7 120.81(16)
C46 C41 C7 119.84(17)
C41 C42 C43 119.90(18)
C41 C42 H42 120.0
C43 C42 H42 120.0
C44 C43 C42 120.26(19)
C44 C43 H43 119.9
C42 C43 H43 119.9
C45 C44 C43 120.11(19)
C45 C44 H44 119.9
C43 C44 H44 119.9
C46 C45 C44 119.90(18)
C46 C45 H45 120.0
C44 C45 H45 120.0
C45 C46 C41 120.48(18)
C45 C46 H46 119.8
C41 C46 H46 119.8
Cl1 C51 Cl2 111.8(4)
Cl1 C51 H51A 109.2
Cl2 C51 H51A 109.2
Cl1 C51 H51B 109.2
Cl2 C51 H51B 109.2
H51A C51 H51B 107.9

loop_
_geom_bond_atom_site_label_1
_geom_bond_atom_site_label_2
_geom_bond_distance
P1 C7 1.8165(19)
P1 C1 1.8321(19)
P1 C11 1.8364(18)
B1 N1 1.570(2)
B1 C31 1.636(3)
B1 C1 1.637(3)
B1 C21 1.658(3)
N1 C7 1.299(2)
N1 H1 0.87(2)
C1 C2 1.338(3)
C2 C3 1.524(3)
C2 H2 0.95
C3 C5 1.475(10)
C3 C4A 1.506(5)
C3 C6 1.518(11)
C3 C6A 1.532(5)
C3 C5A 1.548(5)
C3 C4 1.573(9)
C4 H4A 0.98
C4 H4B 0.98
C4 H4C 0.98
C5 H5A 0.98
C5 H5B 0.98
C5 H5C 0.98
C6 H6A 0.98
C6 H6B 0.98
C6 H6C 0.98
C4A H401 0.98
C4A H402 0.98
C4A H403 0.98
C5A H501 0.98
C5A H502 0.98
C5A H503 0.98
C6A H601 0.98
C6A H602 0.98
C6A H603 0.98
C7 C41 1.470(3)
C11 C16 1.409(3)
C11 C12 1.410(3)
C12 C13 1.400(3)
C12 C17 1.508(3)
C13 C14 1.385(3)
C13 H13 0.95
C14 C15 1.392(3)
C14 C18 1.508(3)
C15 C16 1.396(3)
C15 H15 0.95
C16 C19 1.503(3)
C17 H17A 0.98
C17 H17B 0.98
C17 H17C 0.98
C18 H18A 0.98
C18 H18B 0.98
C18 H18C 0.98
C19 H19A 0.98
C19 H19B 0.98
C19 H19C 0.98
C21 C22 1.388(3)
C21 C26 1.389(3)
C22 F22 1.347(2)
C22 C23 1.385(3)
C23 F23 1.341(2)
C23 C24 1.378(3)
C24 F24 1.342(2)
C24 C25 1.380(3)
C25 F25 1.344(2)
C25 C26 1.381(3)
C26 F26 1.360(2)
C31 C32 1.391(3)
C31 C36 1.392(3)
C32 F32 1.355(2)
C32 C33 1.381(3)
C33 F33 1.348(2)
C33 C34 1.377(3)
C34 F34 1.336(2)
C34 C35 1.379(3)
C35 F35 1.343(2)
C35 C36 1.381(3)
C36 F36 1.361(2)
C41 C42 1.389(3)
C41 C46 1.400(3)
C42 C43 1.392(3)
C42 H42 0.95
C43 C44 1.385(3)
C43 H43 0.95
C44 C45 1.384(3)
C44 H44 0.95
C45 C46 1.382(3)
C45 H45 0.95
C46 H46 0.95
Cl2 C51 1.815(9)
C51 Cl1 1.711(9)
C51 H51A 0.99
C51 H51B 0.99

loop_
_geom_torsion_atom_site_label_1
_geom_torsion_atom_site_label_2
_geom_torsion_atom_site_label_3
_geom_torsion_atom_site_label_4
_geom_torsion
C31 B1 N1 C7 -142.48(17)
C1 B1 N1 C7 -18.6(2)
C21 B1 N1 C7 101.34(18)
N1 B1 C1 C2 -159.25(18)
C31 B1 C1 C2 -38.2(3)
C21 B1 C1 C2 89.1(2)
N1 B1 C1 P1 28.44(16)
C31 B1 C1 P1 149.48(13)
C21 B1 C1 P1 -83.25(16)
C7 P1 C1 C2 162.12(19)
C11 P1 C1 C2 58.2(2)
C7 P1 C1 B1 -26.46(13)
C11 P1 C1 B1 -130.37(12)
B1 C1 C2 C3 -168.7(2)
P1 C1 C2 C3 1.4(4)
C1 C2 C3 C5 -111.6(11)
C1 C2 C3 C4A -18.0(5)
C1 C2 C3 C6 125.5(8)
C1 C2 C3 C6A 105.3(4)
C1 C2 C3 C5A -139.6(4)
C1 C2 C3 C4 11.1(8)
B1 N1 C7 C41 -176.08(16)
B1 N1 C7 P1 -0.9(2)
C1 P1 C7 N1 17.36(15)
C11 P1 C7 N1 134.47(14)
C1 P1 C7 C41 -167.69(16)
C11 P1 C7 C41 -50.58(17)
C7 P1 C11 C16 -52.37(17)
C1 P1 C11 C16 45.43(19)
C7 P1 C11 C12 127.78(15)
C1 P1 C11 C12 -134.42(14)
C16 C11 C12 C13 -0.8(3)
P1 C11 C12 C13 179.01(14)
C16 C11 C12 C17 179.87(18)
P1 C11 C12 C17 -0.3(2)
C11 C12 C13 C14 1.4(3)
C17 C12 C13 C14 -179.33(18)
C12 C13 C14 C15 -1.1(3)
C12 C13 C14 C18 178.78(19)
C13 C14 C15 C16 0.3(3)
C18 C14 C15 C16 -179.57(19)
C14 C15 C16 C11 0.2(3)
C14 C15 C16 C19 178.94(18)
C12 C11 C16 C15 0.1(3)
P1 C11 C16 C15 -179.73(14)
C12 C11 C16 C19 -178.58(18)
P1 C11 C16 C19 1.6(3)
N1 B1 C21 C22 -119.7(2)
C31 B1 C21 C22 122.1(2)
C1 B1 C21 C22 -8.7(3)
N1 B1 C21 C26 58.4(2)
C31 B1 C21 C26 -59.8(2)
C1 B1 C21 C26 169.40(17)
C26 C21 C22 F22 179.86(17)
B1 C21 C22 F22 -2.0(3)
C26 C21 C22 C23 -0.4(3)
B1 C21 C22 C23 177.80(19)
F22 C22 C23 F23 1.4(3)
C21 C22 C23 F23 -178.40(18)
F22 C22 C23 C24 -179.39(18)
C21 C22 C23 C24 0.8(3)
F23 C23 C24 F24 -0.7(3)
C22 C23 C24 F24 -179.94(18)
F23 C23 C24 C25 178.46(18)
C22 C23 C24 C25 -0.8(3)
F24 C24 C25 F25 -0.2(3)
C23 C24 C25 F25 -179.38(18)
F24 C24 C25 C26 179.49(18)
C23 C24 C25 C26 0.3(3)
F25 C25 C26 F26 0.0(3)
C24 C25 C26 F26 -179.66(17)
F25 C25 C26 C21 179.83(18)
C24 C25 C26 C21 0.1(3)
C22 C21 C26 F26 179.67(16)
B1 C21 C26 F26 1.3(3)
C22 C21 C26 C25 -0.1(3)
B1 C21 C26 C25 -178.46(18)
N1 B1 C31 C32 -159.25(17)
C1 B1 C31 C32 84.5(2)
C21 B1 C31 C32 -46.0(2)
N1 B1 C31 C36 17.1(3)
C1 B1 C31 C36 -99.1(2)
C21 B1 C31 C36 130.34(19)
C36 C31 C32 F32 178.20(16)
B1 C31 C32 F32 -5.1(3)
C36 C31 C32 C33 -2.2(3)
B1 C31 C32 C33 174.49(18)
F32 C32 C33 F33 0.0(3)
C31 C32 C33 F33 -179.58(18)
F32 C32 C33 C34 -179.82(17)
C31 C32 C33 C34 0.6(3)
F33 C33 C34 F34 -0.3(3)
C32 C33 C34 F34 179.52(18)
F33 C33 C34 C35 -178.45(18)
C32 C33 C34 C35 1.4(3)
F34 C34 C35 F35 -0.8(3)
C33 C34 C35 F35 177.37(18)
F34 C34 C35 C36 -179.65(18)
C33 C34 C35 C36 -1.5(3)
F35 C35 C36 F36 1.4(3)
C34 C35 C36 F36 -179.72(18)
F35 C35 C36 C31 -179.17(18)
C34 C35 C36 C31 -0.3(3)
C32 C31 C36 F36 -178.52(17)
B1 C31 C36 F36 4.9(3)
C32 C31 C36 C35 2.1(3)
B1 C31 C36 C35 -174.50(19)
N1 C7 C41 C42 145.49(19)
P1 C7 C41 C42 -29.1(2)
N1 C7 C41 C46 -32.1(3)
P1 C7 C41 C46 153.38(15)
C46 C41 C42 C43 1.9(3)
C7 C41 C42 C43 -175.68(18)
C41 C42 C43 C44 -0.5(3)
C42 C43 C44 C45 -1.1(3)
C43 C44 C45 C46 1.3(3)
C44 C45 C46 C41 0.1(3)
C42 C41 C46 C45 -1.7(3)
C7 C41 C46 C45 175.91(17)
